data_4112001
loop_
_publ_author_name
'Nathan J. Silvernail'
'Arne Roth'
'Charles E. Schulz'
'Bruce C. Noll'
'W. Robert Scheidt'

_publ_contact_author_address
;Dept. of Chemistry and Biochemistry                    
251 Nieuwland Science Hall
University of Notre Dame                         
Notre Dame, IN 46556-5670     
;
_publ_contact_author_email scheidt.1@nd.edu
_publ_contact_author_fax '01 574 631 4044'
_publ_contact_author_name 'W. Robert Scheidt'
_publ_contact_author_phone '01 574 631 6816'
_publ_section_title
;
 Heme Carbonyls: Environmental Effects on \nC-O and Fe-C/C-O Bond Length
 Correlations
;
_journal_name_full 'Journal of the American Chemical Society'
_journal_page_first 14422
_journal_page_last 14433
_journal_paper_doi 10.1021/ja053148x
_journal_volume 127
_journal_year 2005
_chemical_compound_source synthesized
_chemical_formula_moiety 'C50 H36 Fe N6 O'
_chemical_formula_sum 'C50 H36 Fe N6 O'
_chemical_formula_weight 792.70
_chemical_name_common '[Fe(TPP)(1,2Me~2~Im)(CO)]'
_space_group_IT_number 15
_symmetry_cell_setting monoclinic
_symmetry_Int_Tables_number 15
_symmetry_space_group_name_Hall '-C 2yc'
_symmetry_space_group_name_H-M 'C 1 2/c 1'
_atom_sites_solution_hydrogens geom
_atom_sites_solution_primary direct
_atom_sites_solution_secondary difmap
_audit_creation_method SHELXL-97
_cell_angle_alpha 90.00
_cell_angle_beta 102.8940(10)
_cell_angle_gamma 90.00
_cell_formula_units_Z 4
_cell_length_a 15.0577(8)
_cell_length_b 18.8294(10)
_cell_length_c 13.7197(7)
_cell_measurement_reflns_used 5803
_cell_measurement_temperature 100(2)
_cell_measurement_theta_max 28.28
_cell_measurement_theta_min 2.65
_cell_volume 3791.8(3)
_computing_cell_refinement 'APEX2/SAINT (Bruker, 2004)'
_computing_data_collection 'APEX2 (Bruker, 2004)'
_computing_data_reduction 'SAINT/XPREP (Bruker, 2004; Sheldrick, 2001)'
_computing_molecular_graphics 'Platon (Spek, 2004)'
_computing_publication_material 'XCIF (Sheldrick, 2001)'
_computing_structure_refinement 'SHELXL-97 (Sheldrick, 1997)'
_computing_structure_solution 'SHELXS-97 (Sheldrick, 1990)'
_diffrn_ambient_temperature 100(2)
_diffrn_detector_area_resol_mean 8.33
_diffrn_measured_fraction_theta_full 0.998
_diffrn_measured_fraction_theta_max 0.998
_diffrn_measurement_device_type 'CCD area detector'
_diffrn_measurement_method '\w and \f scans'
_diffrn_radiation_monochromator graphite
_diffrn_radiation_probe x-ray
_diffrn_radiation_type MoK\a
_diffrn_radiation_wavelength 0.71073
_diffrn_reflns_av_R_equivalents 0.0376
_diffrn_reflns_av_sigmaI/netI 0.0309
_diffrn_reflns_limit_h_max 20
_diffrn_reflns_limit_h_min -19
_diffrn_reflns_limit_k_max 25
_diffrn_reflns_limit_k_min -25
_diffrn_reflns_limit_l_max 18
_diffrn_reflns_limit_l_min -18
_diffrn_reflns_number 20612
_diffrn_reflns_theta_full 28.29
_diffrn_reflns_theta_max 28.29
_diffrn_reflns_theta_min 1.76
_diffrn_source 'fine-focus sealed tube'
_exptl_absorpt_coefficient_mu 0.447
_exptl_absorpt_correction_T_max 1.0000
_exptl_absorpt_correction_T_min 0.8883
_exptl_absorpt_correction_type multi-scan
_exptl_absorpt_process_details 'Blessing, R.H. ACTA Cryst. (1995) A51, 33-38'
_exptl_crystal_colour 'dark red'
_exptl_crystal_density_diffrn 1.389
_exptl_crystal_description tetragonal
_exptl_crystal_F_000 1648
_exptl_crystal_recrystallization_method 'liquid diffusion (toluene/hexane)'
_exptl_crystal_size_max 0.4
_exptl_crystal_size_mid 0.3
_exptl_crystal_size_min 0.2
_refine_diff_density_max 0.473
_refine_diff_density_min -0.294
_refine_diff_density_rms 0.066
_refine_ls_extinction_method none
_refine_ls_goodness_of_fit_ref 1.052
_refine_ls_hydrogen_treatment mixed
_refine_ls_matrix_type full
_refine_ls_number_parameters 294
_refine_ls_number_reflns 4695
_refine_ls_number_restraints 0
_refine_ls_restrained_S_all 1.052
_refine_ls_R_factor_all 0.0453
_refine_ls_R_factor_gt 0.0406
_refine_ls_shift/su_max 0.002
_refine_ls_shift/su_mean 0.000
_refine_ls_structure_factor_coef Fsqd
_refine_ls_weighting_details 'calc w=1/[\s^2^(Fo^2^)+(0.0610P)^2^+3.1381P] where P=(Fo^2^+2Fc^2^)/3'
_refine_ls_weighting_scheme calc
_refine_ls_wR_factor_gt 0.1073
_refine_ls_wR_factor_ref 0.1115
_reflns_number_gt 4169
_reflns_number_total 4695
_reflns_threshold_expression >2sigma(I)
_cod_data_source_file ja053148xsi20050513_033515.cif
_cod_data_source_block '[Fe(TPP)(1,2-Me~2~Im)(CO)]'
_cod_original_sg_symbol_H-M 'C 2/c'
_cod_database_code 4112001

loop_
_symmetry_equiv_pos_as_xyz
'x, y, z'
'-x, y, -z+1/2'
'x+1/2, y+1/2, z'
'-x+1/2, y+1/2, -z+1/2'
'-x, -y, -z'
'x, -y, z-1/2'
'-x+1/2, -y+1/2, -z'
'x+1/2, -y+1/2, z-1/2'

loop_
_atom_site_label
_atom_site_type_symbol
_atom_site_fract_x
_atom_site_fract_y
_atom_site_fract_z
_atom_site_U_iso_or_equiv
_atom_site_adp_type
_atom_site_occupancy
_atom_site_symmetry_multiplicity
_atom_site_calc_flag
_atom_site_refinement_flags
Fe Fe 1.0000 0.872673(14) 0.2500 0.01821(10) Uani 1 2 d S
N1 N 0.86716(8) 0.87229(6) 0.18397(9) 0.0202(2) Uani 1 1 d .
N2 N 0.96876(9) 0.87341(6) 0.38463(9) 0.0208(2) Uani 1 1 d .
C(a4 C 1.02836(10) 0.87507(7) 0.47692(11) 0.0215(3) Uani 1 1 d .
C(a3 C 0.88284(10) 0.87072(8) 0.40451(11) 0.0224(3) Uani 1 1 d .
C(a2 C 0.79480(10) 0.87565(8) 0.23045(11) 0.0221(3) Uani 1 1 d .
C(a1 C 0.82929(10) 0.87760(7) 0.08311(11) 0.0218(3) Uani 1 1 d .
C(b4 C 0.97883(11) 0.86997(8) 0.55564(12) 0.0255(3) Uani 1 1 d .
H(b4 H 1.0044 0.8687 0.6255 0.031 Uiso 1 1 calc R
C(b3 C 0.88937(11) 0.86733(8) 0.51096(12) 0.0265(3) Uani 1 1 d .
H(b3 H 0.8401 0.8639 0.5435 0.032 Uiso 1 1 calc R
C(b2 C 0.71033(10) 0.88365(9) 0.15694(12) 0.0267(3) Uani 1 1 d .
H(b2 H 0.6511 0.8875 0.1698 0.032 Uiso 1 1 calc R
C(b1 C 0.73164(10) 0.88467(9) 0.06629(12) 0.0260(3) Uani 1 1 d .
H(b1 H 0.6901 0.8892 0.0034 0.031 Uiso 1 1 calc R
C(m1 C 0.80068(10) 0.87300(8) 0.33349(12) 0.0229(3) Uani 1 1 d .
C(m2 C 0.87682(10) 0.87740(7) 0.00633(11) 0.0215(3) Uani 1 1 d .
C11 C 0.71360(11) 0.87712(9) 0.36925(12) 0.0285(3) Uani 1 1 d .
C12 C 0.69517(12) 0.93678(11) 0.42203(13) 0.0368(4) Uani 1 1 d .
H12 H 0.7395 0.9733 0.4386 0.044 Uiso 1 1 calc R
C13 C 0.61222(13) 0.94308(13) 0.45050(15) 0.0485(5) Uani 1 1 d .
H13 H 0.6002 0.9838 0.4863 0.058 Uiso 1 1 calc R
C14 C 0.54796(12) 0.89050(16) 0.42686(14) 0.0548(6) Uani 1 1 d .
H14 H 0.4911 0.8953 0.4453 0.066 Uiso 1 1 calc R
C15 C 0.56566(13) 0.83104(16) 0.37676(15) 0.0543(6) Uani 1 1 d .
H15 H 0.5212 0.7945 0.3615 0.065 Uiso 1 1 calc R
C16 C 0.64882(12) 0.82376(12) 0.34781(14) 0.0407(4) Uani 1 1 d .
H16 H 0.6546 0.7842 0.3126 0.049 Uiso 1 1 d R
C21 C 0.82290(10) 0.87614(8) -0.09959(11) 0.0221(3) Uani 1 1 d .
C22 C 0.82735(10) 0.93234(8) -0.16480(11) 0.0255(3) Uani 1 1 d .
H22 H 0.8640 0.9726 -0.1414 0.031 Uiso 1 1 calc R
C23 C 0.77853(11) 0.92988(9) -0.26388(12) 0.0295(3) Uani 1 1 d .
H23 H 0.7820 0.9684 -0.3076 0.035 Uiso 1 1 calc R
C24 C 0.72479(11) 0.87124(9) -0.29894(12) 0.0296(3) Uani 1 1 d .
H24 H 0.6916 0.8695 -0.3665 0.036 Uiso 1 1 calc R
C25 C 0.71997(10) 0.81513(9) -0.23451(12) 0.0285(3) Uani 1 1 d .
H25 H 0.6831 0.7750 -0.2581 0.034 Uiso 1 1 calc R
C26 C 0.76871(10) 0.81737(8) -0.13583(11) 0.0259(3) Uani 1 1 d .
H26 H 0.7652 0.7786 -0.0925 0.031 Uiso 1 1 calc R
C1 C 1.0000 0.96634(11) 0.2500 0.0212(4) Uani 1 2 d S
O1 O 1.0000 1.02677(9) 0.2500 0.0314(4) Uani 1 2 d S
C3 C 0.9781(2) 0.65576(17) 0.1523(2) 0.0252(6) Uani 0.50 1 d PG
H2 H 0.9689 0.6177 0.1086 0.030 Uiso 0.50 1 d PR
C4 C 0.9760(2) 0.72646(18) 0.1407(3) 0.0239(6) Uani 0.50 1 d P
H3 H 0.9733 0.7590 0.0738 0.029 Uiso 0.50 1 d PR
N5 N 0.9969(6) 0.76005(13) 0.2329(3) 0.0205(10) Uani 0.50 1 d P
C2 C 1.01118(19) 0.70785(16) 0.3001(3) 0.0206(5) Uani 0.50 1 d P
N6 N 1.0000 0.64359(10) 0.2500 0.0240(4) Uani 1 2 d S
C5 C 1.0368(2) 0.71493(18) 0.4095(3) 0.0264(7) Uani 0.50 1 d P
H4a H 0.9990 0.7373 0.4314 0.032 Uiso 0.50 1 d PR
H4b H 1.0756 0.7506 0.4224 0.032 Uiso 0.50 1 d PR
H4c H 1.0525 0.6687 0.4379 0.032 Uiso 0.50 1 d PR
C6 C 1.0140(3) 0.57362(17) 0.2996(3) 0.0332(7) Uani 0.50 1 d P
H5a H 1.0000 0.5379 0.2500 0.040 Uiso 1 2 d SR
H5b H 0.9843 0.5695 0.3449 0.040 Uiso 0.50 1 d PR
H5c H 1.0736 0.5613 0.3260 0.040 Uiso 0.50 1 d PR

loop_
_atom_site_aniso_label
_atom_site_aniso_U_11
_atom_site_aniso_U_22
_atom_site_aniso_U_33
_atom_site_aniso_U_23
_atom_site_aniso_U_13
_atom_site_aniso_U_12
Fe 0.01346(15) 0.02278(16) 0.01887(15) 0.000 0.00463(10) 0.000
N1 0.0154(5) 0.0258(6) 0.0201(6) 0.0007(4) 0.0052(4) -0.0004(4)
N2 0.0162(5) 0.0264(6) 0.0202(6) 0.0016(4) 0.0047(4) 0.0007(4)
C(a4 0.0199(7) 0.0250(7) 0.0205(7) -0.0004(5) 0.0065(5) 0.0005(5)
C(a3 0.0186(7) 0.0286(7) 0.0212(7) 0.0019(5) 0.0070(5) 0.0007(5)
C(a2 0.0155(6) 0.0280(7) 0.0232(7) 0.0012(5) 0.0054(5) 0.0000(5)
C(a1 0.0169(7) 0.0264(7) 0.0219(7) 0.0023(5) 0.0036(5) -0.0007(5)
C(b4 0.0207(7) 0.0360(8) 0.0211(7) 0.0006(6) 0.0073(5) 0.0003(6)
C(b3 0.0199(7) 0.0390(9) 0.0222(7) 0.0019(6) 0.0081(6) 0.0008(6)
C(b2 0.0152(6) 0.0399(8) 0.0252(7) 0.0035(6) 0.0049(5) 0.0014(6)
C(b1 0.0165(7) 0.0375(8) 0.0233(7) 0.0034(6) 0.0033(5) 0.0010(6)
C(m1 0.0163(7) 0.0298(7) 0.0241(7) 0.0016(5) 0.0075(5) 0.0002(5)
C(m2 0.0192(7) 0.0248(7) 0.0204(7) 0.0023(5) 0.0044(5) -0.0010(5)
C11 0.0162(7) 0.0493(10) 0.0207(7) 0.0049(6) 0.0056(5) 0.0021(6)
C12 0.0279(8) 0.0535(11) 0.0316(8) 0.0034(8) 0.0125(7) 0.0094(7)
C13 0.0319(10) 0.0840(16) 0.0333(9) 0.0068(10) 0.0149(8) 0.0205(10)
C14 0.0184(8) 0.124(2) 0.0237(8) 0.0081(11) 0.0087(6) 0.0097(10)
C15 0.0244(9) 0.107(2) 0.0326(10) 0.0012(11) 0.0080(7) -0.0195(10)
C16 0.0260(8) 0.0657(13) 0.0318(9) -0.0015(8) 0.0096(7) -0.0106(8)
C21 0.0164(6) 0.0303(7) 0.0201(7) 0.0020(5) 0.0052(5) 0.0011(5)
C22 0.0214(7) 0.0304(7) 0.0253(7) 0.0031(6) 0.0062(5) -0.0014(6)
C23 0.0266(8) 0.0377(8) 0.0245(7) 0.0083(6) 0.0065(6) 0.0015(6)
C24 0.0224(7) 0.0458(10) 0.0197(7) 0.0004(6) 0.0029(6) 0.0006(6)
C25 0.0216(7) 0.0374(8) 0.0262(7) -0.0043(6) 0.0047(6) -0.0052(6)
C26 0.0225(7) 0.0303(8) 0.0252(7) 0.0020(6) 0.0062(5) -0.0018(6)
C1 0.0168(9) 0.0290(10) 0.0193(9) 0.000 0.0070(7) 0.000
O1 0.0349(9) 0.0270(8) 0.0363(9) 0.000 0.0164(7) 0.000
C3 0.0274(15) 0.0287(15) 0.0183(12) -0.0039(11) 0.0023(11) -0.0015(12)
C4 0.0237(15) 0.0336(17) 0.0128(18) -0.0001(16) 0.0010(13) -0.0003(12)
N5 0.0166(14) 0.0271(10) 0.018(3) 0.0008(10) 0.004(3) 0.0016(12)
C2 0.0163(13) 0.0274(16) 0.0183(16) -0.0008(13) 0.0040(10) 0.0001(10)
N6 0.0233(9) 0.0241(8) 0.0240(9) 0.000 0.0038(7) 0.000
C5 0.0309(17) 0.0287(17) 0.0189(18) -0.0021(14) 0.0041(14) 0.0032(12)
C6 0.045(2) 0.0253(15) 0.0291(17) 0.0012(12) 0.0076(14) 0.0029(13)

loop_
_atom_type_symbol
_atom_type_description
_atom_type_scat_dispersion_real
_atom_type_scat_dispersion_imag
_atom_type_scat_source
C C 0.0033 0.0016 'International Tables Vol C Tables 4.2.6.8 and 6.1.1.4'
H H 0.0000 0.0000 'International Tables Vol C Tables 4.2.6.8 and 6.1.1.4'
N N 0.0061 0.0033 'International Tables Vol C Tables 4.2.6.8 and 6.1.1.4'
O O 0.0106 0.0060 'International Tables Vol C Tables 4.2.6.8 and 6.1.1.4'
Fe Fe 0.3463 0.8444 'International Tables Vol C Tables 4.2.6.8 and 6.1.1.4'

loop_
_geom_angle_atom_site_label_1
_geom_angle_atom_site_label_2
_geom_angle_atom_site_label_3
_geom_angle
_geom_angle_site_symmetry_1
_geom_angle_site_symmetry_3
C1 Fe N1 90.21(3) . .
C1 Fe N1 90.21(3) . 2_755
N1 Fe N1 179.58(7) . 2_755
C1 Fe N2 89.60(3) . .
N1 Fe N2 90.05(5) . .
N1 Fe N2 89.96(5) 2_755 .
C1 Fe N2 89.60(3) . 2_755
N1 Fe N2 89.96(5) . 2_755
N1 Fe N2 90.05(5) 2_755 2_755
N2 Fe N2 179.21(7) . 2_755
C1 Fe N5 173.85(9) . 2_755
N1 Fe N5 92.4(2) . 2_755
N1 Fe N5 87.2(2) 2_755 2_755
N2 Fe N5 84.81(13) . 2_755
N2 Fe N5 95.98(13) 2_755 2_755
C1 Fe N5 173.85(9) . .
N1 Fe N5 87.2(2) . .
N1 Fe N5 92.4(2) 2_755 .
N2 Fe N5 95.98(13) . .
N2 Fe N5 84.81(13) 2_755 .
N5 Fe N5 12.29(18) 2_755 .
C(a1 N1 C(a2 105.55(12) . .
C(a1 N1 Fe 126.99(10) . .
C(a2 N1 Fe 127.01(10) . .
C(a4 N2 C(a3 105.41(12) . .
C(a4 N2 Fe 127.41(10) . .
C(a3 N2 Fe 127.17(10) . .
N2 C(a4 C(m2 125.74(14) . 2_755
N2 C(a4 C(b4 110.23(13) . .
C(m2 C(a4 C(b4 123.94(14) 2_755 .
N2 C(a3 C(m1 125.80(14) . .
N2 C(a3 C(b3 110.25(13) . .
C(m1 C(a3 C(b3 123.93(14) . .
N1 C(a2 C(m1 125.95(14) . .
N1 C(a2 C(b2 110.18(13) . .
C(m1 C(a2 C(b2 123.86(14) . .
N1 C(a1 C(m2 126.11(14) . .
N1 C(a1 C(b1 110.25(13) . .
C(m2 C(a1 C(b1 123.64(14) . .
C(b3 C(b4 C(a4 106.96(13) . .
C(b3 C(b4 H(b4 126.5 . .
C(a4 C(b4 H(b4 126.5 . .
C(b4 C(b3 C(a3 107.07(13) . .
C(b4 C(b3 H(b3 126.5 . .
C(a3 C(b3 H(b3 126.5 . .
C(b1 C(b2 C(a2 106.92(13) . .
C(b1 C(b2 H(b2 126.5 . .
C(a2 C(b2 H(b2 126.5 . .
C(b2 C(b1 C(a1 107.10(13) . .
C(b2 C(b1 H(b1 126.4 . .
C(a1 C(b1 H(b1 126.4 . .
C(a3 C(m1 C(a2 123.64(14) . .
C(a3 C(m1 C11 118.48(14) . .
C(a2 C(m1 C11 117.78(13) . .
C(a4 C(m2 C(a1 123.54(14) 2_755 .
C(a4 C(m2 C21 118.19(13) 2_755 .
C(a1 C(m2 C21 118.20(13) . .
C16 C11 C12 118.77(16) . .
C16 C11 C(m1 121.21(15) . .
C12 C11 C(m1 119.98(15) . .
C13 C12 C11 120.49(19) . .
C13 C12 H12 119.8 . .
C11 C12 H12 119.8 . .
C14 C13 C12 120.1(2) . .
C14 C13 H13 120.0 . .
C12 C13 H13 120.0 . .
C15 C14 C13 120.15(17) . .
C15 C14 H14 119.9 . .
C13 C14 H14 119.9 . .
C14 C15 C16 120.5(2) . .
C14 C15 H15 119.7 . .
C16 C15 H15 119.7 . .
C11 C16 C15 120.0(2) . .
C11 C16 H16 124.4 . .
C15 C16 H16 115.6 . .
C22 C21 C26 118.63(14) . .
C22 C21 C(m2 121.07(13) . .
C26 C21 C(m2 120.28(13) . .
C23 C22 C21 120.60(15) . .
C23 C22 H22 119.7 . .
C21 C22 H22 119.7 . .
C24 C23 C22 120.22(15) . .
C24 C23 H23 119.9 . .
C22 C23 H23 119.9 . .
C25 C24 C23 119.52(14) . .
C25 C24 H24 120.2 . .
C23 C24 H24 120.2 . .
C26 C25 C24 120.38(15) . .
C26 C25 H25 119.8 . .
C24 C25 H25 119.8 . .
C25 C26 C21 120.65(14) . .
C25 C26 H26 119.7 . .
C21 C26 H26 119.7 . .
O1 C1 Fe 180.000(1) . .
C2 C3 N6 66.9(2) 2_755 .
N6 C3 C4 106.6(3) . .
C2 C3 C5 69.6(3) 2_755 2_755
N6 C3 C5 136.5(3) . 2_755
C2 C3 C6 124.4(3) 2_755 2_755
N6 C3 C6 57.51(17) . 2_755
C4 C3 C6 164.0(3) . 2_755
C5 C3 C6 165.8(3) 2_755 2_755
C2 C3 H2 173.8 2_755 .
N6 C3 H2 119.3 . .
C4 C3 H2 134.1 . .
C5 C3 H2 104.2 2_755 .
C6 C3 H2 61.8 2_755 .
C5 C4 C2 138.2(6) 2_755 2_755
C5 C4 C3 78.7(5) 2_755 .
C2 C4 C3 59.5(3) 2_755 .
C5 C4 N5 170.6(5) 2_755 .
C2 C4 N5 51.0(3) 2_755 .
C3 C4 N5 110.5(3) . .
C5 C4 N5 176.3(5) 2_755 2_755
C3 C4 N5 103.9(3) . 2_755
C5 C4 H3 53.4 2_755 .
C2 C4 H3 166.0 2_755 .
C3 C4 H3 130.5 . .
N5 C4 H3 117.9 . .
N5 C4 H3 124.6 2_755 .
N5 N5 C2 114.1(3) 2_755 2_755
N5 N5 C2 47.6(2) 2_755 .
C2 N5 C2 66.6(4) 2_755 .
N5 N5 C4 152.7(3) 2_755 .
C2 N5 C4 105.3(3) . .
C2 N5 C4 93.7(3) 2_755 2_755
C4 N5 C4 132.3(3) . 2_755
N5 N5 Fe 83.85(9) 2_755 .
C2 N5 Fe 161.9(3) 2_755 .
C2 N5 Fe 131.4(3) . .
C4 N5 Fe 123.3(2) . .
C4 N5 Fe 104.38(19) 2_755 .
C4 C2 N5 90.3(4) 2_755 2_755
C4 C2 C3 80.8(3) 2_755 2_755
N5 C2 C3 171.2(4) 2_755 2_755
C4 C2 N5 108.5(4) 2_755 .
C3 C2 N5 170.6(4) 2_755 .
C4 C2 C2 156.1(3) 2_755 2_755
N5 C2 C2 65.8(2) 2_755 2_755
C3 C2 C2 123.0(2) 2_755 2_755
N5 C2 C2 47.6(2) . 2_755
C4 C2 N6 142.8(4) 2_755 .
N5 C2 N6 126.8(3) 2_755 .
C3 C2 N6 62.0(2) 2_755 .
N5 C2 N6 108.6(3) . .
C2 C2 N6 61.04(14) 2_755 .
N5 C2 C5 109.0(3) 2_755 .
C3 C2 C5 62.2(3) 2_755 .
N5 C2 C5 127.2(3) . .
C2 C2 C5 174.75(18) 2_755 .
N6 C2 C5 124.2(3) . .
C3 N6 C3 160.1(3) . 2_755
C3 N6 C2 109.0(2) . .
C3 N6 C2 51.08(19) 2_755 .
C3 N6 C2 51.09(19) . 2_755
C3 N6 C2 109.0(2) 2_755 2_755
C2 N6 C2 57.9(3) . 2_755
C3 N6 C6 73.19(19) . 2_755
C3 N6 C6 126.7(2) 2_755 2_755
C2 N6 C6 177.20(19) . 2_755
C2 N6 C6 124.25(19) 2_755 2_755
C3 N6 C6 126.7(2) . .
C3 N6 C6 73.19(19) 2_755 .
C2 N6 C6 124.25(19) . .
C2 N6 C6 177.2(2) 2_755 .
C6 N6 C6 53.6(3) 2_755 .
C4 C5 C3 71.3(4) 2_755 2_755
C3 C5 C2 48.2(2) 2_755 .
C4 C5 H4a 98.0 2_755 .
C3 C5 H4a 127.4 2_755 .
C2 C5 H4a 112.2 . .
C4 C5 H4b 89.2 2_755 .
C3 C5 H4b 138.0 2_755 .
C2 C5 H4b 106.5 . .
H4a C5 H4b 91.1 . .
C4 C5 H4c 131.4 2_755 .
C3 C5 H4c 60.8 2_755 .
C2 C5 H4c 108.4 . .
H4a C5 H4c 116.5 . .
H4b C5 H4c 121.1 . .
C6 C6 N6 63.18(14) 2_755 .
C6 C6 C3 112.39(15) 2_755 2_755
N6 C6 C3 49.31(14) . 2_755
C6 C6 H5a 45.3 2_755 .
N6 C6 H5a 108.5 . .
C3 C6 H5a 157.5 2_755 .
C6 C6 H5b 130.6 2_755 .
N6 C6 H5b 112.0 . .
C3 C6 H5b 78.3 2_755 .
H5a C6 H5b 113.2 . .
C6 C6 H5c 117.5 2_755 .
N6 C6 H5c 115.7 . .
C3 C6 H5c 95.8 2_755 .
H5a C6 H5c 98.4 . .
H5b C6 H5c 108.5 . .

loop_
_geom_bond_atom_site_label_1
_geom_bond_atom_site_label_2
_geom_bond_distance
_geom_bond_site_symmetry_2
Fe C1 1.764(2) .
Fe N1 2.0032(12) .
Fe N1 2.0032(12) 2_755
Fe N2 2.0052(13) .
Fe N2 2.0052(13) 2_755
Fe N5 2.133(2) 2_755
Fe N5 2.133(2) .
N1 C(a1 1.3776(18) .
N1 C(a2 1.3812(18) .
N2 C(a4 1.3793(19) .
N2 C(a3 1.3815(19) .
C(a4 C(m2 1.395(2) 2_755
C(a4 C(b4 1.446(2) .
C(a3 C(m1 1.394(2) .
C(a3 C(b3 1.443(2) .
C(a2 C(m1 1.398(2) .
C(a2 C(b2 1.444(2) .
C(a1 C(m2 1.399(2) .
C(a1 C(b1 1.443(2) .
C(b4 C(b3 1.351(2) .
C(b4 H(b4 0.9500 .
C(b3 H(b3 0.9500 .
C(b2 C(b1 1.352(2) .
C(b2 H(b2 0.9500 .
C(b1 H(b1 0.9500 .
C(m1 C11 1.501(2) .
C(m2 C(a4 1.395(2) 2_755
C(m2 C21 1.498(2) .
C11 C16 1.385(3) .
C11 C12 1.398(3) .
C12 C13 1.394(2) .
C12 H12 0.9500 .
C13 C14 1.372(4) .
C13 H13 0.9500 .
C14 C15 1.371(4) .
C14 H14 0.9500 .
C15 C16 1.402(3) .
C15 H15 0.9500 .
C16 H16 0.9028 .
C21 C22 1.397(2) .
C21 C26 1.399(2) .
C22 C23 1.394(2) .
C22 H22 0.9500 .
C23 C24 1.390(2) .
C23 H23 0.9500 .
C24 C25 1.390(2) .
C24 H24 0.9500 .
C25 C26 1.389(2) .
C25 H25 0.9500 .
C26 H26 0.9500 .
C1 O1 1.138(3) .
C3 C2 1.170(4) 2_755
C3 N6 1.327(3) .
C3 C4 1.340(5) .
C3 C5 1.388(5) 2_755
C3 C6 1.675(4) 2_755
C3 H2 0.9246 .
C4 C5 0.707(4) 2_755
C4 C2 0.866(4) 2_755
C4 N5 1.387(5) .
C4 N5 1.805(6) 2_755
C4 H3 1.0967 .
N5 N5 0.457(7) 2_755
N5 C2 1.078(4) 2_755
N5 C2 1.331(4) .
N5 C4 1.805(6) 2_755
C2 C4 0.866(4) 2_755
C2 N5 1.078(4) 2_755
C2 C3 1.170(4) 2_755
C2 C2 1.339(7) 2_755
C2 N6 1.383(4) .
C2 C5 1.471(5) .
N6 C3 1.327(3) 2_755
N6 C2 1.383(4) 2_755
N6 C6 1.476(3) 2_755
N6 C6 1.476(3) .
C5 C4 0.707(4) 2_755
C5 C3 1.388(5) 2_755
C5 H4a 0.8167 .
C5 H4b 0.8807 .
C5 H4c 0.9619 .
C6 C6 1.332(7) 2_755
C6 C3 1.675(4) 2_755
C6 H5a 0.9472 .
C6 H5b 0.8458 .
C6 H5c 0.9181 .
